data_2219735
loop_
_publ_author_name
'Y\?ild\?ir\?im, Sema \"Ozt\"urk'
'Akkurt, Mehmet'
'Kandinska, Meglena I.'
'Bogdanov, Milen G.'
'B\"uy\"ukg\"ung\"or, Orhan'

_publ_section_title
;Methyl
 <i>trans</i>-<i>rac</i>-2-hexyl-1-oxo-3-(2-pyridyl)-1,2,3,4-tetrahydroisoquinoline-4-carboxylate
;
_journal_coeditor_code WN2280
_journal_issue 10
_journal_name_full 'Acta Crystallographica Section E'
_journal_page_first o1932
_journal_paper_doi 10.1107/S1600536808029048
_journal_volume 64
_journal_year 2008
_chemical_formula_iupac 'C22 H26 N2 O3'
_chemical_formula_moiety 'C22 H26 N2 O3'
_chemical_formula_sum 'C22 H26 N2 O3'
_chemical_formula_weight 366.45
_chemical_name_systematic
;
<i>trans</i>-<i>rac</i>-Methyl
2-hexyl-1-oxo-3-(2-pyridyl)-1,2,3,4-tetrahydro-
isoquinoline-4-carboxylate
;
_space_group_IT_number 61
_symmetry_cell_setting orthorhombic
_symmetry_space_group_name_Hall '-P 2ac 2ab'
_symmetry_space_group_name_H-M 'P b c a'
_atom_sites_solution_hydrogens geom
_atom_sites_solution_primary direct
_atom_sites_solution_secondary difmap
_cell_angle_alpha 90
_cell_angle_beta 90
_cell_angle_gamma 90
_cell_formula_units_Z 8
_cell_length_a 8.8404(2)
_cell_length_b 15.6719(5)
_cell_length_c 29.1488(10)
_cell_measurement_reflns_used 35910
_cell_measurement_temperature 293(2)
_cell_measurement_theta_max 26.11
_cell_measurement_theta_min 1.30
_cell_volume 4038.4(2)
_computing_cell_refinement 'X-AREA (Stoe & Cie, 2002)'
_computing_data_collection 'X-AREA (Stoe & Cie, 2002)'
_computing_data_reduction 'X-RED32 (Stoe & Cie, 2002)'
_computing_molecular_graphics 'ORTEP-3 for Windows (Farrugia, 1997)'
_computing_publication_material 'WINGX (Farrugia, 1999)'
_computing_structure_refinement 'SHELXL97 (Sheldrick, 2008)'
_computing_structure_solution 'SIR-97 (Altomare <i>et al.</i>,  1999)'
_diffrn_ambient_temperature 293(2)
_diffrn_detector_area_resol_mean 6.67
_diffrn_measured_fraction_theta_full 0.976
_diffrn_measured_fraction_theta_max 0.976
_diffrn_measurement_device '2-circle goniometer'
_diffrn_measurement_device_type 'STOE IPDS 2'
_diffrn_measurement_method '\w scans'
_diffrn_radiation_monochromator 'plane graphite'
_diffrn_radiation_type 'Mo K\a'
_diffrn_radiation_wavelength 0.71073
_diffrn_reflns_av_R_equivalents 0.0780
_diffrn_reflns_av_sigmaI/netI 0.0739
_diffrn_reflns_limit_h_max 10
_diffrn_reflns_limit_h_min -10
_diffrn_reflns_limit_k_max 18
_diffrn_reflns_limit_k_min -18
_diffrn_reflns_limit_l_max 35
_diffrn_reflns_limit_l_min -34
_diffrn_reflns_number 30845
_diffrn_reflns_reduction_process
;
;
_diffrn_reflns_theta_full 25.66
_diffrn_reflns_theta_max 25.66
_diffrn_reflns_theta_min 1.40
_diffrn_standards_number 0
_exptl_absorpt_coefficient_mu 0.080
_exptl_absorpt_correction_T_max 0.956
_exptl_absorpt_correction_T_min 0.947
_exptl_absorpt_correction_type integration
_exptl_absorpt_process_details '(X-RED32; Stoe & Cie, 2002)'
_exptl_crystal_colour colourless
_exptl_crystal_density_diffrn 1.205
_exptl_crystal_density_method 'Not Measured'
_exptl_crystal_description block
_exptl_crystal_F_000 1568
_exptl_crystal_size_max 0.690
_exptl_crystal_size_mid 0.630
_exptl_crystal_size_min 0.570
_refine_diff_density_max 0.711
_refine_diff_density_min -0.579
_refine_ls_extinction_method none
_refine_ls_goodness_of_fit_ref 1.067
_refine_ls_hydrogen_treatment constr
_refine_ls_matrix_type full
_refine_ls_number_parameters 238
_refine_ls_number_reflns 3735
_refine_ls_number_restraints 2
_refine_ls_restrained_S_all 1.083
_refine_ls_R_factor_all 0.1185
_refine_ls_R_factor_gt 0.0887
_refine_ls_shift/su_max 0.000
_refine_ls_shift/su_mean 0.000
_refine_ls_structure_factor_coef Fsqd
_refine_ls_weighting_details 'calc w=1/[\s^2^(Fo^2^)+(0.1761P)^2^+0.7940P] where P=(Fo^2^+2Fc^2^)/3'
_refine_ls_weighting_scheme calc
_refine_ls_wR_factor_gt 0.2518
_refine_ls_wR_factor_ref 0.2791
_reflns_number_gt 2647
_reflns_number_total 3735
_reflns_threshold_expression I>2\s(I)
_cod_data_source_file wn2280.cif
_cod_data_source_block I
_cod_original_cell_volume 4038.5(2)
_cod_database_code 2219735
_cod_database_fobs_code 2219735

loop_
_symmetry_equiv_pos_site_id
_symmetry_equiv_pos_as_xyz
1 x,y,z
2 1/2-x,-y,1/2+z
3 1/2+x,1/2-y,-z
4 -x,1/2+y,1/2-z
5 -x,-y,-z
6 1/2+x,y,1/2-z
7 1/2-x,1/2+y,z
8 x,1/2-y,1/2+z

loop_
_atom_site_aniso_label
_atom_site_aniso_U_11
_atom_site_aniso_U_22
_atom_site_aniso_U_33
_atom_site_aniso_U_12
_atom_site_aniso_U_13
_atom_site_aniso_U_23
O1 0.0917(19) 0.100(2) 0.0837(19) -0.0117(16) 0.0350(16) 0.0091(15)
O2 0.0659(16) 0.0784(19) 0.168(3) 0.0230(14) 0.0148(18) -0.0227(19)
O3 0.0846(17) 0.0428(12) 0.116(2) 0.0089(11) -0.0072(15) -0.0134(13)
N1 0.0660(16) 0.0560(14) 0.0564(15) -0.0008(12) 0.0121(13) 0.0018(11)
N2 0.0578(15) 0.0609(16) 0.0776(19) -0.0082(12) 0.0063(14) 0.0064(14)
C1 0.072(2) 0.0522(17) 0.074(2) -0.0050(15) 0.0258(18) -0.0059(15)
C2 0.0563(17) 0.0419(15) 0.074(2) 0.0001(12) 0.0123(16) -0.0089(13)
C3 0.0576(19) 0.063(2) 0.104(3) 0.0012(16) 0.023(2) -0.0148(19)
C4 0.0562(19) 0.060(2) 0.121(3) 0.0047(16) -0.005(2) -0.016(2)
C5 0.066(2) 0.065(2) 0.097(3) 0.0047(17) -0.013(2) -0.0094(19)
C6 0.0626(19) 0.0539(17) 0.075(2) 0.0047(14) 0.0025(16) -0.0060(15)
C7 0.0533(16) 0.0406(13) 0.0662(19) 0.0012(12) 0.0055(14) -0.0086(12)
C8 0.0525(16) 0.0470(15) 0.0622(18) 0.0033(12) 0.0157(14) -0.0038(13)
C9 0.0506(15) 0.0482(15) 0.0608(17) 0.0027(12) 0.0096(14) -0.0010(13)
C10 0.0471(15) 0.0548(16) 0.0588(17) 0.0004(13) -0.0032(13) 0.0013(13)
C11 0.072(2) 0.0538(18) 0.085(2) 0.0046(16) 0.0101(18) -0.0083(16)
C12 0.091(3) 0.061(2) 0.100(3) 0.008(2) 0.000(2) -0.016(2)
C13 0.101(3) 0.053(2) 0.111(3) -0.010(2) -0.020(3) 0.000(2)
C14 0.081(2) 0.069(2) 0.101(3) -0.020(2) 0.001(2) 0.013(2)
C15 0.065(2) 0.0516(17) 0.067(2) 0.0106(15) 0.0176(16) -0.0061(14)
C16 0.123(4) 0.047(2) 0.133(4) 0.011(2) -0.006(3) -0.021(2)
C17 0.099(3) 0.092(3) 0.065(2) -0.014(2) 0.007(2) 0.005(2)
C18 0.116(4) 0.134(5) 0.104(4) 0.021(4) -0.004(3) 0.048(3)
C19 0.154(6) 0.099(4) 0.140(5) 0.034(4) 0.026(4) 0.021(4)
C20 0.146(6) 0.212(9) 0.148(6) -0.029(6) 0.012(5) -0.072(6)
C22 0.106(4) 0.139(5) 0.117(4) 0.042(3) 0.010(3) 0.034(4)

loop_
_atom_site_type_symbol
_atom_site_label
_atom_site_fract_x
_atom_site_fract_y
_atom_site_fract_z
_atom_site_U_iso_or_equiv
_atom_site_thermal_displace_type
_atom_site_calc_flag
_atom_site_refinement_flags
_atom_site_occupancy
O O1 0.6287(3) 1.0146(2) 0.67997(10) 0.0918(11) Uani . . 1.000
O O2 1.0639(3) 0.9186(2) 0.56576(14) 0.1041(13) Uani . . 1.000
O O3 0.8206(3) 0.89875(15) 0.55212(11) 0.0811(10) Uani . . 1.000
N N1 0.8646(3) 1.03830(17) 0.65188(9) 0.0595(9) Uani . . 1.000
N N2 1.0890(3) 1.19495(18) 0.58718(10) 0.0654(10) Uani . . 1.000
C C1 0.7102(4) 1.0356(2) 0.64749(13) 0.0661(11) Uani . . 1.000
C C2 0.6468(4) 1.05917(18) 0.60251(12) 0.0574(10) Uani . . 1.000
C C3 0.4909(4) 1.0776(2) 0.59856(16) 0.0749(14) Uani . . 1.000
C C4 0.4295(4) 1.0982(2) 0.55687(17) 0.0791(14) Uani . . 1.000
C C5 0.5176(4) 1.1012(2) 0.51854(16) 0.0760(14) Uani . . 1.000
C C6 0.6711(4) 1.0827(2) 0.52161(13) 0.0638(11) Uani . . 1.000
C C7 0.7356(3) 1.06194(18) 0.56354(11) 0.0534(9) Uani . . 1.000
C C8 0.9013(3) 1.04072(19) 0.56832(11) 0.0539(9) Uani . . 1.000
C C9 0.9606(3) 1.07082(18) 0.61483(11) 0.0532(9) Uani . . 1.000
C C10 0.9825(3) 1.16633(19) 0.61558(11) 0.0536(9) Uani . . 1.000
C C11 0.9063(4) 1.2211(2) 0.64487(14) 0.0703(11) Uani . . 1.000
C C12 0.9425(5) 1.3067(3) 0.64457(16) 0.0840(16) Uani . . 1.000
C C13 1.0519(6) 1.3364(3) 0.61556(17) 0.0883(16) Uani . . 1.000
C C14 1.1231(5) 1.2765(3) 0.58783(16) 0.0837(14) Uani . . 1.000
C C15 0.9396(4) 0.9465(2) 0.56223(12) 0.0612(11) Uani . . 1.000
C C16 0.8489(6) 0.8081(3) 0.54473(19) 0.101(2) Uani . . 1.000
C C17 0.9382(5) 1.0220(3) 0.69588(14) 0.0853(16) Uani . . 1.000
C C18 1.0400(6) 0.9436(4) 0.6965(2) 0.118(3) Uani . . 1.000
C C19 0.9589(8) 0.8632(4) 0.6907(3) 0.131(3) Uani . . 1.000
C C20 1.0378(9) 0.7692(6) 0.6833(3) 0.169(4) Uani . . 1.000
C C21 1.1265(7) 0.7497(4) 0.7199(2) 0.1150 Uiso . . 1.000
C C22 1.2046(6) 0.6616(4) 0.7108(2) 0.121(3) Uani . . 1.000
H H3 0.42950 1.07570 0.62450 0.0900 Uiso calc R 1.000
H H4 0.32670 1.11020 0.55470 0.0950 Uiso calc R 1.000
H H5 0.47510 1.11560 0.49040 0.0910 Uiso calc R 1.000
H H6 0.73090 1.08430 0.49540 0.0770 Uiso calc R 1.000
H H8 0.95590 1.07250 0.54460 0.0650 Uiso calc R 1.000
H H9 1.06070 1.04510 0.61890 0.0640 Uiso calc R 1.000
H H11 0.83180 1.20040 0.66450 0.0840 Uiso calc R 1.000
H H12 0.89240 1.34410 0.66410 0.1010 Uiso calc R 1.000
H H13 1.07750 1.39390 0.61440 0.1060 Uiso calc R 1.000
H H14 1.19990 1.29540 0.56850 0.1000 Uiso calc R 1.000
H H16A 0.75540 0.77980 0.53780 0.1520 Uiso calc R 1.000
H H16B 0.89210 0.78370 0.57200 0.1520 Uiso calc R 1.000
H H16C 0.91790 0.80100 0.51960 0.1520 Uiso calc R 1.000
H H17A 0.86080 1.01510 0.71920 0.1020 Uiso calc R 1.000
H H17B 0.99820 1.07150 0.70410 0.1020 Uiso calc R 1.000
H H18A 1.11430 0.94890 0.67220 0.1420 Uiso calc R 1.000
H H18B 1.09430 0.94210 0.72540 0.1420 Uiso calc R 1.000
H H19A 0.89210 0.87150 0.66470 0.1570 Uiso calc R 1.000
H H19B 0.89410 0.85770 0.71740 0.1570 Uiso calc R 1.000
H H20A 0.95990 0.72610 0.67980 0.2030 Uiso calc R 1.000
H H20B 1.09850 0.76970 0.65560 0.2030 Uiso calc R 1.000
H H21A 1.06560 0.74660 0.74750 0.1380 Uiso calc R 1.000
H H21B 1.20260 0.79350 0.72410 0.1380 Uiso calc R 1.000
H H22A 1.25770 0.64370 0.73780 0.1810 Uiso calc R 1.000
H H22B 1.27470 0.66710 0.68580 0.1810 Uiso calc R 1.000
H H22C 1.12910 0.61990 0.70310 0.1810 Uiso calc R 1.000

loop_
_atom_type_symbol
_atom_type_description
_atom_type_scat_dispersion_real
_atom_type_scat_dispersion_imag
_atom_type_scat_source
O O 0.0106 0.0060 'International Tables Vol C Tables 4.2.6.8 and 6.1.1.4'
N N 0.0061 0.0033 'International Tables Vol C Tables 4.2.6.8 and 6.1.1.4'
H H 0.0000 0.0000 'International Tables Vol C Tables 4.2.6.8 and 6.1.1.4'
C C 0.0033 0.0016 'International Tables Vol C Tables 4.2.6.8 and 6.1.1.4'

loop_
_exptl_crystal_face_index_h
_exptl_crystal_face_index_k
_exptl_crystal_face_index_l
_exptl_crystal_face_perp_dist
9 22 30 0.3014
7 3 15 0.3270
-8 -21 -9 0.4430
-15 2 -20 0.4860
-13 -29 -2 0.5457
4 -10 -27 0.2390
16 -29 -14 0.2880
3 22 16 0.4111
-1 24 1 0.4779
19 29 10 0.4875
7 -2 23 0.2297
-1 4 -13 0.4620
7 -10 26 0.3572
0 5 -29 0.4883
9 -5 -30 0.4355
-3 4 -6 0.3689
5 -4 30 0.4127
-8 7 -19 0.3196
0 -1 -30 0.3568
-8 1 -28 0.1690
-9 -12 -19 0.2626
2 -5 -19 0.2704
-1 -2 -24 0.2850
8 -9 15 0.2884
3 -24 -16 0.3811
-6 25 -23 0.4736
4 -27 -24 0.3538
5 -7 0 0.3074
6 -18 19 0.4462
-3 2 30 0.6613
-1 5 17 0.5414
0 8 21 0.4230
6 9 26 0.2458
1 30 5 0.4718

loop_
_geom_angle_atom_site_label_1
_geom_angle_atom_site_label_2
_geom_angle_atom_site_label_3
_geom_angle
_geom_angle_publ_flag
C15 O3 C16 116.6(3) no
C1 N1 C9 121.2(3) no
C1 N1 C17 121.3(3) no
C9 N1 C17 116.8(3) no
C10 N2 C14 118.8(3) no
O1 C1 N1 121.2(3) no
O1 C1 C2 121.8(3) no
N1 C1 C2 117.0(3) no
C1 C2 C3 119.7(3) no
C1 C2 C7 121.6(3) no
C3 C2 C7 118.7(3) no
C2 C3 C4 120.5(4) no
C3 C4 C5 120.6(3) no
C4 C5 C6 119.9(4) no
C5 C6 C7 120.4(3) no
C2 C7 C6 119.9(3) no
C2 C7 C8 118.0(3) no
C6 C7 C8 122.2(3) no
C7 C8 C9 110.3(2) no
C7 C8 C15 114.7(2) no
C9 C8 C15 109.0(2) no
N1 C9 C8 110.4(2) no
N1 C9 C10 114.1(2) no
C8 C9 C10 111.3(3) no
N2 C10 C9 114.6(3) no
N2 C10 C11 121.2(3) no
C9 C10 C11 124.1(3) no
C10 C11 C12 119.1(3) no
C11 C12 C13 120.0(4) no
C12 C13 C14 116.8(4) no
N2 C14 C13 124.2(4) no
O2 C15 O3 123.1(3) no
O2 C15 C8 123.5(3) no
O3 C15 C8 113.4(3) no
N1 C17 C18 114.5(4) no
C17 C18 C19 113.9(5) no
C18 C19 C20 125.5(6) no
C19 C20 C21 110.1(7) no
C20 C21 C22 108.6(6) no
C2 C3 H3 120.00 no
C4 C3 H3 120.00 no
C3 C4 H4 120.00 no
C5 C4 H4 120.00 no
C4 C5 H5 120.00 no
C6 C5 H5 120.00 no
C5 C6 H6 120.00 no
C7 C6 H6 120.00 no
C7 C8 H8 108.00 no
C9 C8 H8 107.00 no
C15 C8 H8 108.00 no
N1 C9 H9 107.00 no
C8 C9 H9 107.00 no
C10 C9 H9 107.00 no
C10 C11 H11 120.00 no
C12 C11 H11 120.00 no
C11 C12 H12 120.00 no
C13 C12 H12 120.00 no
C12 C13 H13 122.00 no
C14 C13 H13 122.00 no
N2 C14 H14 118.00 no
C13 C14 H14 118.00 no
O3 C16 H16A 109.00 no
O3 C16 H16B 109.00 no
O3 C16 H16C 110.00 no
H16A C16 H16B 109.00 no
H16A C16 H16C 109.00 no
H16B C16 H16C 109.00 no
N1 C17 H17A 109.00 no
N1 C17 H17B 109.00 no
C18 C17 H17A 109.00 no
C18 C17 H17B 109.00 no
H17A C17 H17B 108.00 no
C17 C18 H18A 109.00 no
C17 C18 H18B 109.00 no
C19 C18 H18A 109.00 no
C19 C18 H18B 109.00 no
H18A C18 H18B 108.00 no
C18 C19 H19A 106.00 no
C18 C19 H19B 106.00 no
C20 C19 H19A 106.00 no
C20 C19 H19B 106.00 no
H19A C19 H19B 106.00 no
C19 C20 H20A 110.00 no
C19 C20 H20B 110.00 no
C21 C20 H20A 110.00 no
C21 C20 H20B 110.00 no
H20A C20 H20B 108.00 no
C20 C21 H21A 110.00 no
C20 C21 H21B 110.00 no
C22 C21 H21A 110.00 no
C22 C21 H21B 110.00 no
H21A C21 H21B 108.00 no
C21 C22 H22A 110.00 no
C21 C22 H22B 109.00 no
C21 C22 H22C 109.00 no
H22A C22 H22B 109.00 no
H22A C22 H22C 109.00 no
H22B C22 H22C 109.00 no

loop_
_geom_bond_atom_site_label_1
_geom_bond_atom_site_label_2
_geom_bond_distance
_geom_bond_publ_flag
O1 C1 1.234(5) no
O2 C15 1.187(4) no
O3 C15 1.324(4) no
O3 C16 1.459(5) no
N1 C1 1.372(4) no
N1 C9 1.465(4) no
N1 C17 1.461(5) no
N2 C10 1.332(4) no
N2 C14 1.313(5) no
C1 C2 1.473(5) no
C2 C3 1.413(5) no
C2 C7 1.382(5) no
C3 C4 1.370(6) no
C4 C5 1.363(6) no
C5 C6 1.391(5) no
C6 C7 1.387(5) no
C7 C8 1.509(4) no
C8 C9 1.528(4) no
C8 C15 1.525(4) no
C9 C10 1.510(4) no
C10 C11 1.386(5) no
C11 C12 1.379(6) no
C12 C13 1.366(7) no
C13 C14 1.390(7) no
C17 C18 1.523(8) no
C18 C19 1.460(9) no
C19 C20 1.644(11) no
C20 C21 1.359(10) no
C21 C22 1.566(9) no
C3 H3 0.9300 no
C4 H4 0.9300 no
C5 H5 0.9300 no
C6 H6 0.9300 no
C8 H8 0.9800 no
C9 H9 0.9800 no
C11 H11 0.9300 no
C12 H12 0.9300 no
C13 H13 0.9300 no
C14 H14 0.9300 no
C16 H16A 0.9600 no
C16 H16B 0.9600 no
C16 H16C 0.9600 no
C17 H17A 0.9700 no
C17 H17B 0.9700 no
C18 H18A 0.9700 no
C18 H18B 0.9700 no
C19 H19A 0.9700 no
C19 H19B 0.9700 no
C20 H20A 0.9700 no
C20 H20B 0.9700 no
C21 H21A 0.9700 no
C21 H21B 0.9700 no
C22 H22A 0.9600 no
C22 H22B 0.9600 no
C22 H22C 0.9600 no

loop_
_geom_contact_atom_site_label_1
_geom_contact_atom_site_label_2
_geom_contact_distance
_geom_contact_site_symmetry_2
_geom_contact_publ_flag
O3 C6 3.294(4) . no
O3 C2 3.292(4) . no
O1 H17A 2.3500 . no
O1 H3 2.5800 . no
O1 H22C 2.8900 7_655 no
O1 H12 2.7200 7_645 no
O2 H16B 2.6100 . no
O2 H9 2.5200 . no
O2 H14 2.8500 7_745 no
O2 H16C 2.6200 . no
O2 H6 2.5400 5_776 no
O3 H5 2.9000 5_676 no
N1 H11 2.5800 . no
N1 H19A 2.6500 . no
N2 H4 2.6600 1_655 no
N2 H8 2.5700 . no
C1 C11 3.386(5) . no
C1 C15 3.498(5) . no
C2 C10 3.431(4) . no
C2 O3 3.292(4) . no
C5 C16 3.534(6) 7_655 no
C5 C5 3.366(5) 5_676 no
C5 C6 3.530(5) 5_676 no
C6 O3 3.294(4) . no
C6 C5 3.530(5) 5_676 no
C10 C2 3.431(4) . no
C11 C17 3.468(6) . no
C11 C1 3.386(5) . no
C15 C1 3.498(5) . no
C16 C5 3.534(6) 7_645 no
C17 C11 3.468(6) . no
C1 H19A 3.0700 . no
C1 H11 2.8400 . no
C3 H13 2.9800 7_645 no
C9 H18A 2.8800 . no
C10 H22B 2.9700 7_755 no
C10 H17B 2.9800 . no
C11 H17B 3.0200 . no
C17 H11 3.0900 . no
C18 H9 2.7700 . no
C18 H21B 2.8700 . no
C21 H18B 3.0300 . no
C22 H3 3.0900 7_645 no
C22 H17B 2.9900 7_745 no
H3 O1 2.5800 . no
H3 C22 3.0900 7_655 no
H3 H22C 2.4500 7_655 no
H4 N2 2.6600 1_455 no
H5 O3 2.9000 5_676 no
H6 H8 2.4600 . no
H6 O2 2.5400 5_776 no
H8 N2 2.5700 . no
H8 H6 2.4600 . no
H9 O2 2.5200 . no
H9 C18 2.7700 . no
H9 H17B 2.5800 . no
H9 H18A 2.2200 . no
H11 N1 2.5800 . no
H11 C1 2.8400 . no
H11 C17 3.0900 . no
H12 O1 2.7200 7_655 no
H12 H19A 2.5500 7_655 no
H13 C3 2.9800 7_655 no
H14 O2 2.8500 7_755 no
H16B O2 2.6100 . no
H16C O2 2.6200 . no
H17A O1 2.3500 . no
H17A H19B 2.4800 . no
H17A H22A 2.5900 4_756 no
H17B C10 2.9800 . no
H17B C11 3.0200 . no
H17B H9 2.5800 . no
H17B C22 2.9900 7_755 no
H17B H22B 2.5600 7_755 no
H18A C9 2.8800 . no
H18A H9 2.2200 . no
H18B C21 3.0300 . no
H18B H21B 2.5200 . no
H19A N1 2.6500 . no
H19A C1 3.0700 . no
H19A H12 2.5500 7_645 no
H19B H17A 2.4800 . no
H19B H21A 2.4700 . no
H20A H22C 2.3400 . no
H20B H22B 2.4100 . no
H21A H19B 2.4700 . no
H21B C18 2.8700 . no
H21B H18B 2.5200 . no
H22A H17A 2.5900 4_746 no
H22B H20B 2.4100 . no
H22B C10 2.9700 7_745 no
H22B H17B 2.5600 7_745 no
H22C H20A 2.3400 . no
H22C O1 2.8900 7_645 no
H22C H3 2.4500 7_645 no

loop_
_geom_hbond_atom_site_label_D
_geom_hbond_atom_site_label_H
_geom_hbond_atom_site_label_A
_geom_hbond_site_symmetry_A
_geom_hbond_distance_DH
_geom_hbond_distance_HA
_geom_hbond_distance_DA
_geom_hbond_angle_DHA
_geom_hbond_publ_flag
C6 H6 O2 5_776 0.93 2.54 3.460(5) 169 yes
C8 H8 N2 . 0.98 2.57 2.983(4) 105 no
C9 H9 O2 . 0.98 2.52 2.928(4) 105 no
C11 H11 N1 . 0.93 2.58 2.896(4) 100 no
C17 H17A O1 . 0.97 2.35 2.778(5) 106 no

loop_
_geom_torsion_atom_site_label_1
_geom_torsion_atom_site_label_2
_geom_torsion_atom_site_label_3
_geom_torsion_atom_site_label_4
_geom_torsion
_geom_torsion_publ_flag
C16 O3 C15 O2 -0.7(6) no
C16 O3 C15 C8 178.6(3) no
C9 N1 C1 O1 -174.2(3) no
C17 N1 C1 C2 175.6(3) no
C9 N1 C17 C18 -72.9(4) no
C17 N1 C9 C10 -84.3(3) no
C17 N1 C1 O1 -4.1(5) no
C9 N1 C1 C2 5.6(4) no
C1 N1 C17 C18 116.7(4) no
C1 N1 C9 C10 86.2(3) no
C1 N1 C9 C8 -40.0(4) no
C17 N1 C9 C8 149.5(3) no
C14 N2 C10 C11 1.1(5) no
C14 N2 C10 C9 -175.4(3) no
C10 N2 C14 C13 -1.9(6) no
N1 C1 C2 C7 16.6(4) no
O1 C1 C2 C3 14.9(5) no
N1 C1 C2 C3 -164.9(3) no
O1 C1 C2 C7 -163.6(3) no
C3 C2 C7 C8 -179.1(3) no
C3 C2 C7 C6 0.1(4) no
C1 C2 C7 C6 178.7(3) no
C1 C2 C7 C8 -0.5(4) no
C7 C2 C3 C4 -0.3(5) no
C1 C2 C3 C4 -178.9(3) no
C2 C3 C4 C5 0.1(5) no
C3 C4 C5 C6 0.4(5) no
C4 C5 C6 C7 -0.6(5) no
C5 C6 C7 C8 179.5(3) no
C5 C6 C7 C2 0.3(5) no
C6 C7 C8 C15 -89.5(4) no
C2 C7 C8 C9 -33.9(4) no
C6 C7 C8 C9 146.9(3) no
C2 C7 C8 C15 89.7(3) no
C7 C8 C9 N1 52.2(3) no
C9 C8 C15 O2 -54.3(5) no
C9 C8 C15 O3 126.4(3) no
C15 C8 C9 C10 157.7(2) no
C7 C8 C15 O2 -178.5(4) no
C7 C8 C15 O3 2.2(4) no
C7 C8 C9 C10 -75.5(3) no
C15 C8 C9 N1 -74.6(3) no
N1 C9 C10 C11 -7.2(4) no
C8 C9 C10 N2 -65.2(3) no
C8 C9 C10 C11 118.5(3) no
N1 C9 C10 N2 169.1(3) no
N2 C10 C11 C12 -0.3(5) no
C9 C10 C11 C12 175.9(3) no
C10 C11 C12 C13 0.2(6) no
C11 C12 C13 C14 -0.8(7) no
C12 C13 C14 N2 1.8(7) no
N1 C17 C18 C19 -66.1(6) no
C17 C18 C19 C20 171.8(6) no
C18 C19 C20 C21 60.3(10) no
C19 C20 C21 C22 -177.8(5) no
